data_2208934
loop_
_publ_author_name
'Zhang, Qi-Wei'
'Wen, Yi-Hang'
'Feng, Yun-Long'

_publ_section_title
;
 <i>catena</i>-Poly[[aquachlorodimethylformamidecopper(II)]-\m-chloro]
;
_journal_coeditor_code LH2028
_journal_issue 5
_journal_name_full 'Acta Crystallographica Section E'
_journal_page_first m962
_journal_page_last m964
_journal_paper_doi 10.1107/S160053680601138X
_journal_volume 62
_journal_year 2006
_chemical_formula_iupac '[Cu Cl2 (C3 H7 N O) (H2 O)]'
_chemical_formula_moiety 'C3 H9 Cl2 Cu N O2'
_chemical_formula_sum 'C3 H9 Cl2 Cu N O2'
_chemical_formula_weight 225.55
_chemical_name_systematic
;
catena-Poly[[aquachlorodimethylformamidecopper(II)]-\m-chloro]
;
_space_group_IT_number 14
_symmetry_cell_setting monoclinic
_symmetry_space_group_name_Hall '-P 2ybc'
_symmetry_space_group_name_H-M 'P 1 21/c 1'
_atom_sites_solution_hydrogens geom
_atom_sites_solution_primary direct
_atom_sites_solution_secondary difmap
_audit_creation_method SHELXL-97
_cell_angle_alpha 90.00
_cell_angle_beta 98.0030(10)
_cell_angle_gamma 90.00
_cell_formula_units_Z 4
_cell_length_a 9.2638(7)
_cell_length_b 12.5066(9)
_cell_length_c 6.9493(5)
_cell_measurement_reflns_used 2665
_cell_measurement_temperature 273(2)
_cell_measurement_theta_max 27.87
_cell_measurement_theta_min 2.22
_cell_volume 797.30(10)
_computing_cell_refinement 'SAINT (Bruker, 2004)'
_computing_data_collection 'SMART (Bruker, 2004)'
_computing_data_reduction SAINT
_computing_molecular_graphics 'SHELXTL (Bruker, 2002)'
_computing_publication_material SHELXL97
_computing_structure_refinement 'SHELXL97 (Sheldrick, 1997)'
_computing_structure_solution 'SHELXS97 (Sheldrick, 1997)'
_diffrn_ambient_temperature 273(2)
_diffrn_measured_fraction_theta_full 0.991
_diffrn_measured_fraction_theta_max 0.991
_diffrn_measurement_device_type 'Bruker APEX-II area-detector'
_diffrn_measurement_method \w
_diffrn_radiation_monochromator graphite
_diffrn_radiation_source 'fine-focus sealed tube'
_diffrn_radiation_type MoK\a
_diffrn_radiation_wavelength 0.71073
_diffrn_reflns_av_R_equivalents 0.0165
_diffrn_reflns_av_sigmaI/netI 0.0187
_diffrn_reflns_limit_h_max 12
_diffrn_reflns_limit_h_min -7
_diffrn_reflns_limit_k_max 16
_diffrn_reflns_limit_k_min -16
_diffrn_reflns_limit_l_max 9
_diffrn_reflns_limit_l_min -8
_diffrn_reflns_number 5213
_diffrn_reflns_theta_full 27.87
_diffrn_reflns_theta_max 27.87
_diffrn_reflns_theta_min 2.22
_diffrn_standards_decay_% 0
_diffrn_standards_interval_count 0
_diffrn_standards_interval_time 0
_diffrn_standards_number 0
_exptl_absorpt_coefficient_mu 3.342
_exptl_absorpt_correction_T_max .513
_exptl_absorpt_correction_T_min .382
_exptl_absorpt_correction_type multi-scan
_exptl_absorpt_process_details '(SADABS; Sheldrick, 1996)'
_exptl_crystal_colour green
_exptl_crystal_density_diffrn 1.879
_exptl_crystal_density_method 'not measured'
_exptl_crystal_description prism
_exptl_crystal_F_000 452
_exptl_crystal_size_max .30
_exptl_crystal_size_mid .28
_exptl_crystal_size_min .20
_refine_diff_density_max 0.231
_refine_diff_density_min -0.368
_refine_ls_extinction_method none
_refine_ls_goodness_of_fit_ref 1.048
_refine_ls_hydrogen_treatment mixed
_refine_ls_matrix_type full
_refine_ls_number_parameters 90
_refine_ls_number_reflns 1885
_refine_ls_number_restraints 3
_refine_ls_restrained_S_all 1.048
_refine_ls_R_factor_gt 0.0195
_refine_ls_shift/su_max 0.001
_refine_ls_shift/su_mean 0.000
_refine_ls_structure_factor_coef Fsqd
_refine_ls_weighting_details 'calc w=1/[\s^2^(Fo^2^)+(0.0247P)^2^+0.1571P] where P=(Fo^2^+2Fc^2^)/3'
_refine_ls_weighting_scheme calc
_refine_ls_wR_factor_gt 0.0465
_refine_ls_wR_factor_ref 0.0483
_reflns_number_gt 1626
_reflns_number_total 1885
_reflns_threshold_expression I>2\s(I)
_cod_data_source_file lh2028.cif
_cod_data_source_block I
_cod_depositor_comments
;
The following automatic conversions were performed:
'_symmetry_cell_setting' value 'Monoclinic' changed to 'monoclinic'
according to '/home/saulius/struct/CIF-dictionaries/cif_core.dic'
dictionary named 'cif_core.dic' version 2.4.1 from 2010-06-29.

Automatic conversion script
Id: cif_fix_enum 1527 2010-12-29 10:47:43Z saulius 

The following automatic conversions were performed:

'_symmetry_cell_setting' value 'Monoclinic' changed to 'monoclinic'
according to /home/saulius/struct/CIF-dictionaries/cif_core.dic
dictionary named 'cif_core.dic' version 2.4.1 from 2010-06-29.

Automatic conversion script
Id: cif_fix_values 1715 2011-07-08 13:25:40Z adriana 
;
_cod_original_cell_volume 797.29(10)
_cod_original_sg_symbol_H-M 'P 21/c'
_cod_database_code 2208934
_cod_database_fobs_code 2208934

loop_
_symmetry_equiv_pos_as_xyz
'x, y, z'
'-x, y+1/2, -z+1/2'
'-x, -y, -z'
'x, -y-1/2, z-1/2'

loop_
_atom_site_type_symbol
_atom_site_label
_atom_site_fract_x
_atom_site_fract_y
_atom_site_fract_z
_atom_site_U_iso_or_equiv
_atom_site_adp_type
_atom_site_calc_flag
_atom_site_refinement_flags
_atom_site_occupancy
Cu Cu1 0.36158(2) 0.808293(14) 0.86080(3) 0.02792(7) Uani d . 1
Cl Cl1 0.51716(5) 0.67044(3) 0.81531(7) 0.03613(11) Uani d . 1
Cl Cl2 0.20622(5) 0.70652(3) 1.00369(6) 0.03010(10) Uani d . 1
O O1 0.26808(14) 0.94321(9) 0.91654(17) 0.0362(3) Uani d . 1
O O1W 0.50032(14) 0.90582(10) 0.74977(19) 0.0355(3) Uani d D 1
H H1WA 0.505(2) 0.8881(15) 0.636(2) 0.043 Uiso d D 1
H H1WB 0.471(2) 0.9665(12) 0.744(3) 0.043 Uiso d D 1
N N1 0.16009(15) 1.05542(11) 1.1059(2) 0.0360(3) Uani d . 1
C C1 0.1127(3) 1.07623(19) 1.2936(3) 0.0592(6) Uani d . 1
H H1A 0.1141 1.0108 1.3660 0.089 Uiso calc R 1
H H1B 0.0154 1.1046 1.2741 0.089 Uiso calc R 1
H H1C 0.1773 1.1270 1.3645 0.089 Uiso calc R 1
C C2 0.1583(3) 1.14358(15) 0.9698(4) 0.0571(6) Uani d . 1
H H2A 0.1708 1.1165 0.8439 0.086 Uiso calc R 1
H H2B 0.2363 1.1921 1.0138 0.086 Uiso calc R 1
H H2C 0.0668 1.1805 0.9617 0.086 Uiso calc R 1
C C3 0.21702(19) 0.96335(13) 1.0703(2) 0.0314(4) Uani d . 1
H H3A 0.2199 0.9099 1.1638 0.038 Uiso calc R 1

loop_
_atom_site_aniso_label
_atom_site_aniso_U_11
_atom_site_aniso_U_22
_atom_site_aniso_U_33
_atom_site_aniso_U_12
_atom_site_aniso_U_13
_atom_site_aniso_U_23
Cu1 0.03173(12) 0.02157(11) 0.03241(12) 0.00084(7) 0.01130(8) -0.00100(7)
Cl1 0.0379(2) 0.02771(19) 0.0457(2) 0.00542(16) 0.01622(19) -0.00162(17)
Cl2 0.0333(2) 0.03071(19) 0.02771(19) -0.00277(15) 0.00918(15) -0.00022(15)
O1 0.0457(8) 0.0264(6) 0.0389(7) 0.0079(5) 0.0144(6) 0.0012(5)
O1W 0.0396(7) 0.0266(6) 0.0419(7) -0.0044(5) 0.0111(6) -0.0013(5)
N1 0.0305(8) 0.0260(7) 0.0525(9) 0.0018(6) 0.0094(7) -0.0070(6)
C1 0.0631(15) 0.0545(12) 0.0627(14) 0.0145(11) 0.0180(11) -0.0222(11)
C2 0.0514(13) 0.0275(9) 0.0965(18) 0.0082(9) 0.0249(13) 0.0126(10)
C3 0.0325(9) 0.0250(7) 0.0364(9) 0.0031(6) 0.0040(7) -0.0024(7)

loop_
_atom_type_symbol
_atom_type_description
_atom_type_scat_dispersion_real
_atom_type_scat_dispersion_imag
_atom_type_scat_source
C C 0.0033 0.0016 'International Tables Vol C Tables 4.2.6.8 and 6.1.1.4'
H H 0.0000 0.0000 'International Tables Vol C Tables 4.2.6.8 and 6.1.1.4'
N N 0.0061 0.0033 'International Tables Vol C Tables 4.2.6.8 and 6.1.1.4'
O O 0.0106 0.0060 'International Tables Vol C Tables 4.2.6.8 and 6.1.1.4'
Cl Cl 0.1484 0.1585 'International Tables Vol C Tables 4.2.6.8 and 6.1.1.4'
Cu Cu 0.3201 1.2651 'International Tables Vol C Tables 4.2.6.8 and 6.1.1.4'

loop_
_geom_angle_atom_site_label_1
_geom_angle_atom_site_label_2
_geom_angle_atom_site_label_3
_geom_angle_site_symmetry_3
_geom_angle
_geom_angle_publ_flag
O1 Cu1 O1W . 82.92(5) yes
O1 Cu1 Cl2 . 94.15(4) yes
O1W Cu1 Cl2 . 175.95(4) yes
O1 Cu1 Cl1 . 167.54(4) yes
O1W Cu1 Cl1 . 87.45(4) yes
Cl2 Cu1 Cl1 . 95.060(17) yes
O1 Cu1 Cl2 4_575 92.70(4) yes
O1W Cu1 Cl2 4_575 88.64(4) yes
Cl2 Cu1 Cl2 4_575 94.299(16) yes
Cl1 Cu1 Cl2 4_575 94.964(16) yes
Cu1 Cl2 Cu1 4_576 98.777(17) yes
C3 O1 Cu1 . 124.85(11) ?
Cu1 O1W H1WA . 109.1(15) ?
Cu1 O1W H1WB . 111.0(15) ?
H1WA O1W H1WB . 105.7(17) ?
C3 N1 C2 . 121.02(16) ?
C3 N1 C1 . 120.51(17) ?
C2 N1 C1 . 118.06(17) ?
N1 C1 H1A . 109.5 ?
N1 C1 H1B . 109.5 ?
H1A C1 H1B . 109.5 ?
N1 C1 H1C . 109.5 ?
H1A C1 H1C . 109.5 ?
H1B C1 H1C . 109.5 ?
N1 C2 H2A . 109.5 ?
N1 C2 H2B . 109.5 ?
H2A C2 H2B . 109.5 ?
N1 C2 H2C . 109.5 ?
H2A C2 H2C . 109.5 ?
H2B C2 H2C . 109.5 ?
O1 C3 N1 . 123.35(16) ?
O1 C3 H3A . 118.3 ?
N1 C3 H3A . 118.3 ?

loop_
_geom_bond_atom_site_label_1
_geom_bond_atom_site_label_2
_geom_bond_site_symmetry_2
_geom_bond_distance
_geom_bond_publ_flag
Cu1 O1 . 1.9598(11) yes
Cu1 O1W . 2.0028(12) yes
Cu1 Cl2 . 2.2529(4) yes
Cu1 Cl1 . 2.2970(4) yes
Cu1 Cl2 4_575 2.6963(5) yes
Cl2 Cu1 4_576 2.6963(5) ?
O1 C3 . 1.2527(19) ?
O1W H1WA . 0.826(14) ?
O1W H1WB . 0.806(14) ?
N1 C3 . 1.304(2) ?
N1 C2 . 1.451(2) ?
N1 C1 . 1.457(2) ?
C1 H1A . 0.9600 ?
C1 H1B . 0.9600 ?
C1 H1C . 0.9600 ?
C2 H2A . 0.9600 ?
C2 H2B . 0.9600 ?
C2 H2C . 0.9600 ?
C3 H3A . 0.9300 ?

loop_
_geom_hbond_atom_site_label_D
_geom_hbond_atom_site_label_H
_geom_hbond_atom_site_label_A
_geom_hbond_site_symmetry_A
_geom_hbond_distance_DH
_geom_hbond_distance_HA
_geom_hbond_distance_DA
_geom_hbond_angle_DHA
O1W H1WA Cl1 4_575 0.826(14) 2.365(14) 3.1907(14) 177.5(19)
O1W H1WB Cl1 2_656 0.806(14) 2.589(16) 3.3411(13) 155.9(19)

loop_
_geom_torsion_atom_site_label_1
_geom_torsion_atom_site_label_2
_geom_torsion_atom_site_label_3
_geom_torsion_atom_site_label_4
_geom_torsion_site_symmetry_1
_geom_torsion_site_symmetry_4
_geom_torsion
O1 Cu1 Cl2 Cu1 . 4_576 -93.50(4)
Cl1 Cu1 Cl2 Cu1 . 4_576 78.094(18)
Cl2 Cu1 Cl2 Cu1 4_575 4_576 173.474(15)
O1W Cu1 O1 C3 . . -139.07(15)
Cl2 Cu1 O1 C3 . . 38.13(14)
Cl1 Cu1 O1 C3 . . -99.4(2)
Cl2 Cu1 O1 C3 4_575 . 132.64(14)
Cu1 O1 C3 N1 . . 177.45(13)
C2 N1 C3 O1 . . -2.8(3)
C1 N1 C3 O1 . . -175.34(18)
